data_4075772
loop_
_publ_author_name
'Tanaka, Shukichi'
'Dubs, Christian'
'Inagaki, Akiko'
'Akita, Munetaka'

_publ_section_title
;
 Polynuclear Rhodium Complexes with Dinucleating PNNP Ligand:&#x00A0;
 Dynamic and Diverse M&#x00B7;&#x00B7;&#x00B7;M Interactions in
 [(\m-X)Rh2(PNNP)(CO)2]n+and [(\m4-X)Rh4(PNNP)2(CO)4]n+[X = H, O,
 C&#x22EE;C&#x2212;R, R&#x2212;C&#x22EE;C&#x2212;R, C&#x22EE;C, CHCH2,
 SMe2;n= 0, 1:&#x00A0; PNNP = 3,5-bis(diphenylphosphinomethyl)pyrazolato]
;
_journal_issue 1
_journal_name_full Organometallics
_journal_page_first 163
_journal_paper_doi 10.1021/om049427v
_journal_volume 24
_journal_year 2005
_chemical_formula_moiety 'C40 H32 N2 O2 P2 Rh2 '
_chemical_formula_sum 'C40 H32 N2 O2 P2 Rh2'
_chemical_formula_weight 840.46
_space_group_IT_number 2
_symmetry_cell_setting triclinic
_symmetry_Int_Tables_number 2
_symmetry_space_group_name_Hall '-P 1'
_symmetry_space_group_name_H-M 'P -1'
_cell_angle_alpha 104.022(4)
_cell_angle_beta 108.780(3)
_cell_angle_gamma 65.142(2)
_cell_formula_units_Z 2
_cell_length_a 12.8840(9)
_cell_length_b 12.8835(8)
_cell_length_c 12.7042(7)
_cell_measurement_reflns_used 6985
_cell_measurement_temperature 213.2
_cell_measurement_theta_max 27.5
_cell_measurement_theta_min 2.2
_cell_volume 1797.4(2)
_computing_cell_refinement PROCESS-AUTO
_computing_data_collection PROCESS-AUTO
_computing_data_reduction 'teXsan Ver. 1.11'
_computing_publication_material 'teXsan Ver. 1.11'
_computing_structure_refinement SHELXL97
_computing_structure_solution SHELXS86
_diffrn_detector_area_resol_mean 10.00
_diffrn_measurement_device_type 'Rigaku RAXIS-IV Imaging Plate'
_diffrn_measurement_method \w
_diffrn_radiation_type 'Mo K\a'
_diffrn_radiation_wavelength 0.7107
_diffrn_reflns_av_R_equivalents 0.000
_diffrn_reflns_limit_h_max 16
_diffrn_reflns_limit_h_min 0
_diffrn_reflns_limit_k_max 16
_diffrn_reflns_limit_k_min -14
_diffrn_reflns_limit_l_max 15
_diffrn_reflns_limit_l_min -16
_diffrn_reflns_number 14069
_diffrn_reflns_theta_max 27.48
_exptl_absorpt_coefficient_mu 1.042
_exptl_absorpt_correction_T_max 0.901
_exptl_absorpt_correction_T_min 0.700
_exptl_absorpt_correction_type multi-scan
_exptl_absorpt_process_details '(Higashi, 1995)'
_exptl_crystal_colour unknown
_exptl_crystal_density_diffrn 1.553
_exptl_crystal_density_method 'not measured'
_exptl_crystal_description unknown
_exptl_crystal_size_max 0.100
_exptl_crystal_size_mid 0.100
_exptl_crystal_size_min 0.100
_refine_diff_density_max 1.23
_refine_diff_density_min -1.96
_refine_ls_extinction_coef 0.0000
_refine_ls_extinction_expression Fc^*^=kFc[1+0.001xFc^2^\l^3^/sin(2\q)]^-1/4^
_refine_ls_extinction_method SHELXL
_refine_ls_goodness_of_fit_ref 1.271
_refine_ls_hydrogen_treatment noref
_refine_ls_number_parameters 433
_refine_ls_number_reflns 6991
_refine_ls_R_factor_gt 0.0431
_refine_ls_shift/su_max -0.0010
_refine_ls_structure_factor_coef Fsqd
_refine_ls_weighting_details 'w = 1/[\s^2^(Fo^2^) + (0.1000P)^2^+0.0000P] where P=(Fo^2^+2Fc^2^)/3'
_refine_ls_weighting_scheme calc
_refine_ls_wR_factor_ref 0.1450
_reflns_number_gt 6991
_reflns_number_total 7401
_reflns_threshold_expression >2.0sigma(I)
_cod_data_source_file om049427vsi20040726_024341.cif
_cod_data_source_block compound_2e
_cod_original_sg_symbol_H-M 'P -1         '
_cod_original_formula_sum 'C40 H32 N2 O2 P2 Rh2 '
_cod_database_code 4075772

loop_
_symmetry_equiv_pos_as_xyz
x,y,z
-x,-y,-z

loop_
_atom_site_label
_atom_site_type_symbol
_atom_site_fract_x
_atom_site_fract_y
_atom_site_fract_z
_atom_site_U_iso_or_equiv
_atom_site_adp_type
_atom_site_occupancy
_atom_site_calc_flag
Rh(1) Rh -0.23767(2) 0.32593(2) 0.24990(2) 0.0230(1) Uani 1.00 d
Rh(2) Rh 0.06519(2) 0.25238(2) 0.41405(2) 0.0223(1) Uani 1.00 d
P(1) P -0.41342(6) 0.40810(6) 0.29801(6) 0.0237(2) Uani 1.00 d
P(2) P 0.12616(6) 0.26511(6) 0.60132(6) 0.0229(2) Uani 1.00 d
O(01) O -0.3045(3) 0.1815(3) 0.0391(3) 0.072(1) Uani 1.00 d
O(02) O 0.2828(2) 0.0494(2) 0.3868(2) 0.0464(6) Uani 1.00 d
N(1) N -0.1903(2) 0.4146(2) 0.4007(2) 0.0244(4) Uani 1.00 d
N(2) N -0.0764(2) 0.3877(2) 0.4622(2) 0.0248(4) Uani 1.00 d
C(1) C -0.0666(2) 0.2699(3) 0.2368(2) 0.0265(5) Uani 1.00 d
C(01) C -0.2798(3) 0.2386(3) 0.1195(3) 0.0398(7) Uani 1.00 d
C(2) C 0.0254(3) 0.2514(3) 0.2169(2) 0.0311(6) Uani 1.00 d
C(02) C 0.1983(3) 0.1283(3) 0.3949(3) 0.0305(6) Uani 1.00 d
C(3) C 0.1159(3) 0.2315(3) 0.1620(2) 0.0291(6) Uani 1.00 d
C(4) C 0.1272(3) 0.3241(3) 0.1340(3) 0.0346(6) Uani 1.00 d
C(5) C 0.2148(3) 0.3051(3) 0.0818(3) 0.0380(7) Uani 1.00 d
C(6) C 0.2924(3) 0.1953(3) 0.0558(3) 0.0353(7) Uani 1.00 d
C(7) C 0.2799(3) 0.1018(3) 0.0813(3) 0.0364(7) Uani 1.00 d
C(8) C 0.1920(3) 0.1197(3) 0.1327(3) 0.0348(6) Uani 1.00 d
C(9) C 0.3901(4) 0.1750(4) 0.0034(4) 0.0545(10) Uani 1.00 d
C(11) C -0.2617(3) 0.4862(2) 0.4674(2) 0.0243(5) Uani 1.00 d
C(12) C -0.1925(3) 0.5061(3) 0.5743(2) 0.0287(6) Uani 1.00 d
C(13) C -0.0766(3) 0.4421(2) 0.5672(2) 0.0256(5) Uani 1.00 d
C(14) C -0.3920(3) 0.5216(3) 0.4155(3) 0.0258(6) Uani 1.00 d
C(15) C 0.0415(3) 0.4157(3) 0.6492(3) 0.0288(6) Uani 1.00 d
C(21) C -0.4429(2) 0.3142(2) 0.3635(2) 0.0260(5) Uani 1.00 d
C(22) C -0.3586(3) 0.2654(3) 0.4565(3) 0.0358(7) Uani 1.00 d
C(23) C -0.3817(3) 0.1977(3) 0.5114(3) 0.0421(8) Uani 1.00 d
C(24) C -0.4845(3) 0.1769(3) 0.4714(3) 0.0418(7) Uani 1.00 d
C(25) C -0.5668(3) 0.2231(3) 0.3775(3) 0.0385(7) Uani 1.00 d
C(26) C -0.5461(3) 0.2924(3) 0.3232(3) 0.0326(6) Uani 1.00 d
C(31) C -0.5565(2) 0.4841(2) 0.2075(2) 0.0272(5) Uani 1.00 d
C(32) C -0.6492(3) 0.5580(3) 0.2526(3) 0.0418(8) Uani 1.00 d
C(33) C -0.7573(3) 0.6224(3) 0.1847(4) 0.0484(9) Uani 1.00 d
C(34) C -0.7695(3) 0.6073(4) 0.0698(4) 0.0508(9) Uani 1.00 d
C(35) C -0.6772(3) 0.5329(3) 0.0234(3) 0.0416(8) Uani 1.00 d
C(36) C -0.5701(3) 0.4700(3) 0.0928(3) 0.0332(6) Uani 1.00 d
C(41) C 0.0787(3) 0.1814(3) 0.6608(3) 0.0330(6) Uani 1.00 d
C(42) C 0.1060(5) 0.1776(5) 0.7730(3) 0.065(1) Uani 1.00 d
C(43) C 0.0653(5) 0.1156(6) 0.8155(4) 0.072(2) Uani 1.00 d
C(44) C -0.0029(6) 0.0599(5) 0.7469(5) 0.082(2) Uani 1.00 d
C(45) C -0.0490(5) 0.0771(5) 0.6334(4) 0.065(1) Uani 1.00 d
C(46) C -0.0079(4) 0.1375(4) 0.5903(3) 0.0534(10) Uani 1.00 d
C(51) C 0.2798(2) 0.2342(3) 0.6769(2) 0.0263(5) Uani 1.00 d
C(52) C 0.3230(3) 0.3190(3) 0.7340(3) 0.0343(6) Uani 1.00 d
C(53) C 0.4437(3) 0.2896(3) 0.7864(3) 0.0390(7) Uani 1.00 d
C(54) C 0.5196(3) 0.1754(4) 0.7797(3) 0.0408(8) Uani 1.00 d
C(55) C 0.4762(3) 0.0905(3) 0.7241(3) 0.0407(8) Uani 1.00 d
C(56) C 0.3580(3) 0.1180(3) 0.6721(3) 0.0361(7) Uani 1.00 d
H(1) H 0.0746 0.4018 0.1514 0.0415 Uiso 1.00 calc
H(2) H 0.2218 0.3685 0.0624 0.0449 Uiso 1.00 calc
H(3) H 0.3319 0.0260 0.0618 0.0433 Uiso 1.00 calc
H(4) H 0.1851 0.0552 0.1497 0.0411 Uiso 1.00 calc
H(5) H 0.3966 0.1095 -0.0535 0.0546 Uiso 1.00 calc
H(6) H 0.4636 0.1599 0.0599 0.0546 Uiso 1.00 calc
H(7) H 0.3728 0.2417 -0.0296 0.0546 Uiso 1.00 calc
H(8) H -0.2188 0.5548 0.6378 0.0335 Uiso 1.00 calc
H(9) H -0.4219 0.5943 0.3885 0.0312 Uiso 1.00 calc
H(10) H -0.4315 0.5285 0.4700 0.0312 Uiso 1.00 calc
H(11) H 0.0348 0.4237 0.7234 0.0349 Uiso 1.00 calc
H(12) H 0.0779 0.4661 0.6471 0.0349 Uiso 1.00 calc
H(13) H -0.2871 0.2796 0.4847 0.0409 Uiso 1.00 calc
H(14) H -0.3237 0.1651 0.5762 0.0498 Uiso 1.00 calc
H(15) H -0.5006 0.1315 0.5096 0.0497 Uiso 1.00 calc
H(16) H -0.6372 0.2066 0.3478 0.0464 Uiso 1.00 calc
H(17) H -0.6025 0.3241 0.2583 0.0395 Uiso 1.00 calc
H(18) H -0.6398 0.5644 0.3312 0.0510 Uiso 1.00 calc
H(19) H -0.8210 0.6744 0.2162 0.0574 Uiso 1.00 calc
H(20) H -0.8446 0.6483 0.0235 0.0607 Uiso 1.00 calc
H(21) H -0.6860 0.5252 -0.0553 0.0516 Uiso 1.00 calc
H(22) H -0.5053 0.4181 0.0612 0.0394 Uiso 1.00 calc
H(23) H 0.1567 0.2152 0.8238 0.0828 Uiso 1.00 calc
H(24) H 0.0827 0.1193 0.8965 0.0861 Uiso 1.00 calc
H(25) H -0.0157 0.0044 0.7756 0.0965 Uiso 1.00 calc
H(26) H -0.1097 0.0484 0.5863 0.0756 Uiso 1.00 calc
H(27) H -0.0354 0.1478 0.5120 0.0648 Uiso 1.00 calc
H(28) H 0.2713 0.3978 0.7368 0.0419 Uiso 1.00 calc
H(29) H 0.4735 0.3478 0.8267 0.0469 Uiso 1.00 calc
H(30) H 0.6021 0.1544 0.8133 0.0475 Uiso 1.00 calc
H(31) H 0.5288 0.0133 0.7228 0.0496 Uiso 1.00 calc
H(32) H 0.3295 0.0582 0.6313 0.0419 Uiso 1.00 calc

loop_
_atom_site_aniso_label
_atom_site_aniso_U_11
_atom_site_aniso_U_22
_atom_site_aniso_U_33
_atom_site_aniso_U_12
_atom_site_aniso_U_13
_atom_site_aniso_U_23
Rh(1) 0.0188(2) 0.0291(2) 0.0212(2) -0.0089(1) 0.0057(1) 0.0026(1)
Rh(2) 0.0183(2) 0.0262(2) 0.0227(2) -0.0077(1) 0.0059(1) 0.0036(1)
P(1) 0.0178(3) 0.0293(4) 0.0245(3) -0.0086(3) 0.0054(3) 0.0042(3)
P(2) 0.0205(3) 0.0250(3) 0.0234(3) -0.0099(3) 0.0038(3) 0.0032(3)
O(01) 0.073(2) 0.071(2) 0.050(2) -0.033(2) -0.001(1) -0.024(2)
O(02) 0.037(1) 0.042(1) 0.052(1) 0.007(1) 0.024(1) 0.014(1)
N(1) 0.018(1) 0.030(1) 0.025(1) -0.0098(9) 0.0050(9) 0.0024(9)
N(2) 0.019(1) 0.029(1) 0.024(1) -0.0074(9) 0.0058(9) 0.0021(9)
C(1) 0.023(1) 0.037(1) 0.018(1) -0.011(1) 0.0047(10) 0.003(1)
C(01) 0.034(2) 0.043(2) 0.036(2) -0.012(1) 0.007(1) 0.001(1)
C(2) 0.027(1) 0.039(2) 0.023(1) -0.008(1) 0.005(1) 0.004(1)
C(02) 0.031(1) 0.035(1) 0.027(1) -0.012(1) 0.009(1) 0.006(1)
C(3) 0.025(1) 0.041(2) 0.023(1) -0.013(1) 0.007(1) 0.002(1)
C(4) 0.032(2) 0.036(2) 0.035(2) -0.011(1) 0.012(1) 0.001(1)
C(5) 0.041(2) 0.044(2) 0.038(2) -0.022(1) 0.015(1) 0.003(1)
C(6) 0.028(1) 0.053(2) 0.029(1) -0.016(1) 0.009(1) 0.007(1)
C(7) 0.033(2) 0.040(2) 0.034(2) -0.007(1) 0.016(1) 0.001(1)
C(8) 0.037(2) 0.035(2) 0.036(2) -0.013(1) 0.016(1) 0.002(1)
C(9) 0.043(2) 0.075(3) 0.055(2) -0.018(2) 0.029(2) 0.011(2)
C(11) 0.022(1) 0.026(1) 0.026(1) -0.010(1) 0.008(1) 0.001(1)
C(12) 0.025(1) 0.029(1) 0.029(1) -0.009(1) 0.007(1) -0.001(1)
C(13) 0.023(1) 0.026(1) 0.026(1) -0.010(1) 0.006(1) -0.002(1)
C(14) 0.019(1) 0.029(1) 0.029(1) -0.007(1) 0.008(1) 0.003(1)
C(15) 0.025(1) 0.027(1) 0.029(1) -0.011(1) 0.002(1) 0.000(1)
C(21) 0.022(1) 0.029(1) 0.027(1) -0.008(1) 0.009(1) 0.002(1)
C(22) 0.030(1) 0.037(2) 0.040(2) -0.012(1) 0.003(1) 0.014(1)
C(23) 0.049(2) 0.035(2) 0.040(2) -0.013(1) 0.008(2) 0.011(1)
C(24) 0.053(2) 0.031(2) 0.050(2) -0.015(1) 0.022(2) 0.007(1)
C(25) 0.039(2) 0.037(2) 0.049(2) -0.020(1) 0.017(1) 0.003(1)
C(26) 0.029(1) 0.033(2) 0.036(2) -0.013(1) 0.009(1) 0.003(1)
C(31) 0.021(1) 0.030(1) 0.028(1) -0.009(1) 0.000(1) 0.008(1)
C(32) 0.031(2) 0.050(2) 0.036(2) -0.010(1) 0.004(1) 0.007(2)
C(33) 0.029(2) 0.043(2) 0.056(2) 0.000(1) 0.006(1) 0.005(2)
C(34) 0.034(2) 0.051(2) 0.051(2) -0.008(2) -0.011(2) 0.023(2)
C(35) 0.037(2) 0.052(2) 0.035(2) -0.019(2) -0.004(1) 0.017(2)
C(36) 0.031(1) 0.039(2) 0.033(2) -0.014(1) 0.005(1) 0.012(1)
C(41) 0.037(2) 0.039(2) 0.031(1) -0.021(1) 0.010(1) 0.004(1)
C(42) 0.073(3) 0.115(4) 0.036(2) -0.065(3) -0.006(2) 0.030(2)
C(43) 0.067(3) 0.123(5) 0.053(2) -0.055(3) 0.000(2) 0.045(3)
C(44) 0.123(5) 0.088(4) 0.083(4) -0.066(4) 0.044(4) 0.017(3)
C(45) 0.075(3) 0.076(3) 0.066(3) -0.053(3) 0.018(2) 0.001(2)
C(46) 0.059(2) 0.073(3) 0.039(2) -0.039(2) 0.005(2) 0.009(2)
C(51) 0.021(1) 0.034(1) 0.024(1) -0.009(1) 0.000(1) 0.011(1)
C(52) 0.031(1) 0.037(2) 0.035(2) -0.015(1) 0.001(1) 0.010(1)
C(53) 0.029(1) 0.054(2) 0.039(2) -0.024(1) -0.001(1) 0.012(2)
C(54) 0.024(1) 0.067(2) 0.031(2) -0.018(1) -0.002(1) 0.014(2)
C(55) 0.031(2) 0.046(2) 0.029(2) -0.001(1) 0.003(1) 0.006(1)
C(56) 0.031(1) 0.032(2) 0.035(2) -0.008(1) 0.003(1) -0.001(1)

loop_
_atom_type_symbol
_atom_type_description
_atom_type_scat_dispersion_real
_atom_type_scat_dispersion_imag
_atom_type_scat_source
C C 0.003 0.002
;International Tables for Crystallography
(1992, Vol. C, Tables 4.2.6.8 and 6.1.1.4)
;
H H 0.000 0.000
;International Tables for Crystallography
(1992, Vol. C, Table 6.1.1.4)
;
O O 0.011 0.006
;International Tables for Crystallography
(1992, Vol. C, Tables 4.2.6.8 and 6.1.1.4)
;
N N 0.006 0.003
;International Tables for Crystallography
(1992, Vol. C, Tables 4.2.6.8 and 6.1.1.4)
;
P P 0.102 0.094
;International Tables for Crystallography
(1992, Vol. C, Tables 4.2.6.8 and 6.1.1.4)
;
Rh Rh -1.118 0.919
;International Tables for Crystallography
(1992, Vol. C, Tables 4.2.6.8 and 6.1.1.4)
;

loop_
_geom_angle_atom_site_label_1
_geom_angle_atom_site_label_2
_geom_angle_atom_site_label_3
_geom_angle
_geom_angle_publ_flag
P(1) Rh(1) N(1) 80.07(8) yes
P(1) Rh(1) C(1) 168.28(8) yes
P(1) Rh(1) C(01) 99.1(1) yes
N(1) Rh(1) C(1) 88.2(1) yes
N(1) Rh(1) C(01) 176.0(2) yes
C(1) Rh(1) C(01) 92.7(1) yes
P(2) Rh(2) N(2) 77.89(6) yes
P(2) Rh(2) C(1) 158.29(8) yes
P(2) Rh(2) C(2) 170.2(1) yes
P(2) Rh(2) C(02) 93.15(9) yes
N(2) Rh(2) C(1) 82.55(9) yes
N(2) Rh(2) C(2) 105.22(9) yes
N(2) Rh(2) C(02) 170.8(1) yes
C(1) Rh(2) C(2) 29.5(1) yes
C(1) Rh(2) C(02) 105.9(1) yes
C(2) Rh(2) C(02) 84.0(1) yes
Rh(1) P(1) C(14) 103.7(1) yes
Rh(1) P(1) C(21) 114.21(8) yes
Rh(1) P(1) C(31) 125.7(1) yes
C(14) P(1) C(21) 102.8(2) yes
C(14) P(1) C(31) 103.1(1) yes
C(21) P(1) C(31) 104.5(2) yes
Rh(2) P(2) C(15) 104.19(10) yes
Rh(2) P(2) C(41) 113.11(10) yes
Rh(2) P(2) C(51) 122.9(1) yes
C(15) P(2) C(41) 103.4(2) yes
C(15) P(2) C(51) 107.3(1) yes
C(41) P(2) C(51) 104.3(2) yes
Rh(1) N(1) N(2) 122.9(2) yes
Rh(1) N(1) C(11) 126.9(2) yes
N(2) N(1) C(11) 108.3(2) yes
Rh(2) N(2) N(1) 124.0(2) yes
Rh(2) N(2) C(13) 125.5(2) yes
N(1) N(2) C(13) 108.4(2) yes
Rh(1) C(1) Rh(2) 110.5(1) yes
Rh(1) C(1) C(2) 168.7(3) yes
Rh(2) C(1) C(2) 77.5(2) yes
Rh(1) C(01) O(01) 178.4(3) yes
Rh(2) C(2) C(1) 73.0(2) yes
Rh(2) C(2) C(3) 122.7(2) yes
C(1) C(2) C(3) 164.3(3) yes
Rh(2) C(02) O(02) 177.5(3) yes
C(2) C(3) C(4) 120.5(3) yes
C(2) C(3) C(8) 121.3(4) yes
C(4) C(3) C(8) 118.2(3) yes
C(3) C(4) C(5) 120.6(3) yes
C(4) C(5) C(6) 121.5(4) yes
C(5) C(6) C(7) 118.4(4) yes
C(5) C(6) C(9) 121.5(4) yes
C(7) C(6) C(9) 120.1(3) yes
C(6) C(7) C(8) 120.7(3) yes
C(3) C(8) C(7) 120.7(4) yes
N(1) C(11) C(12) 109.1(2) yes
N(1) C(11) C(14) 116.3(2) yes
C(12) C(11) C(14) 134.6(3) yes
C(11) C(12) C(13) 104.9(2) yes
N(2) C(13) C(12) 109.3(2) yes
N(2) C(13) C(15) 115.8(2) yes
C(12) C(13) C(15) 134.7(3) yes
P(1) C(14) C(11) 107.2(2) yes
P(2) C(15) C(13) 103.9(2) yes
P(1) C(21) C(22) 118.2(3) yes
P(1) C(21) C(26) 121.8(2) yes
C(22) C(21) C(26) 120.0(4) yes
C(21) C(22) C(23) 119.2(3) yes
C(22) C(23) C(24) 120.4(3) yes
C(23) C(24) C(25) 120.2(5) yes
C(24) C(25) C(26) 120.0(4) yes
C(21) C(26) C(25) 120.0(3) yes
P(1) C(31) C(32) 120.5(2) yes
P(1) C(31) C(36) 119.7(2) yes
C(32) C(31) C(36) 119.8(2) yes
C(31) C(32) C(33) 121.0(4) yes
C(32) C(33) C(34) 118.5(3) yes
C(33) C(34) C(35) 121.0(3) yes
C(34) C(35) C(36) 119.5(3) yes
C(31) C(36) C(35) 120.1(3) yes
P(2) C(41) C(42) 122.6(4) yes
P(2) C(41) C(46) 118.3(3) yes
C(42) C(41) C(46) 117.9(5) yes
C(41) C(42) C(43) 121.0(5) yes
C(42) C(43) C(44) 120.6(5) yes
C(43) C(44) C(45) 120.1(8) yes
C(44) C(45) C(46) 119.0(6) yes
C(41) C(46) C(45) 119.9(4) yes
P(2) C(51) C(52) 123.0(2) yes
P(2) C(51) C(56) 117.6(2) yes
C(52) C(51) C(56) 119.4(3) yes
C(51) C(52) C(53) 120.1(3) yes
C(52) C(53) C(54) 119.9(4) yes
C(53) C(54) C(55) 120.0(3) yes
C(54) C(55) C(56) 120.8(3) yes
C(51) C(56) C(55) 119.9(3) yes

loop_
_geom_bond_atom_site_label_1
_geom_bond_atom_site_label_2
_geom_bond_distance
_geom_bond_publ_flag
Rh(1) P(1) 2.2768(8) yes
Rh(1) N(1) 2.030(2) yes
Rh(1) C(1) 2.061(3) yes
Rh(1) C(01) 1.826(3) yes
Rh(2) P(2) 2.2405(7) yes
Rh(2) N(2) 2.066(2) yes
Rh(2) C(1) 2.338(2) yes
Rh(2) C(2) 2.388(3) yes
Rh(2) C(02) 1.825(3) yes
P(1) C(14) 1.860(3) yes
P(1) C(21) 1.838(4) yes
P(1) C(31) 1.828(2) yes
P(2) C(15) 1.844(3) yes
P(2) C(41) 1.831(5) yes
P(2) C(51) 1.816(3) yes
O(01) C(01) 1.145(5) yes
O(02) C(02) 1.148(4) yes
N(1) N(2) 1.360(3) yes
N(1) C(11) 1.351(4) yes
N(2) C(13) 1.349(4) yes
C(1) C(2) 1.205(5) yes
C(2) C(3) 1.448(5) yes
C(3) C(4) 1.398(6) yes
C(3) C(8) 1.402(4) yes
C(4) C(5) 1.394(6) yes
C(5) C(6) 1.381(4) yes
C(6) C(7) 1.403(7) yes
C(6) C(9) 1.508(7) yes
C(7) C(8) 1.395(6) yes
C(11) C(12) 1.397(4) yes
C(11) C(14) 1.500(4) yes
C(12) C(13) 1.390(4) yes
C(13) C(15) 1.494(4) yes
C(21) C(22) 1.390(4) yes
C(21) C(26) 1.384(5) yes
C(22) C(23) 1.408(7) yes
C(23) C(24) 1.373(6) yes
C(24) C(25) 1.378(5) yes
C(25) C(26) 1.400(7) yes
C(31) C(32) 1.372(5) yes
C(31) C(36) 1.387(4) yes
C(32) C(33) 1.405(4) yes
C(33) C(34) 1.390(7) yes
C(34) C(35) 1.379(5) yes
C(35) C(36) 1.400(4) yes
C(41) C(42) 1.362(6) yes
C(41) C(46) 1.417(6) yes
C(42) C(43) 1.40(1) yes
C(43) C(44) 1.334(10) yes
C(44) C(45) 1.404(8) yes
C(45) C(46) 1.389(10) yes
C(51) C(52) 1.377(5) yes
C(51) C(56) 1.410(4) yes
C(52) C(53) 1.403(4) yes
C(53) C(54) 1.383(5) yes
C(54) C(55) 1.376(6) yes
C(55) C(56) 1.377(4) yes

loop_
_geom_contact_atom_site_label_1
_geom_contact_atom_site_label_2
_geom_contact_distance
_geom_contact_site_symmetry_2
O(01) C(54) 3.349(4) 1_454
O(01) C(7) 3.521(5) 2_555
O(02) C(23) 3.310(5) 2_556
O(02) C(24) 3.415(4) 2_556
O(02) C(55) 3.429(5) 2_656
O(02) C(25) 3.564(6) 1_655
N(2) C(15) 3.423(5) 2_566
C(01) C(35) 3.583(7) 2_465
C(5) C(26) 3.558(4) 1_655
C(7) C(43) 3.598(5) 1_554
C(45) C(46) 3.477(6) 2_556
